data_7102947
loop_
_publ_author_name
'Kitano, Ken'ichi'
'Kuwamura, Naoto'
'Tanaka, Rika'
'Santo, Ryoko'
'Nishioka, Takanori'
'Ichimura, Akio'
'Kinoshita, Isamu'

_publ_section_title
;
 Synthesis and characterization of tris(2-pyridylthio)methanido Zn
 complex with a Zn-C bond and DFT calculation of its one-electron
 oxidized species.
;
_journal_issue 11
_journal_name_full 'Chemical communications (Cambridge, England)'
_journal_page_first 1314
_journal_page_last 1316
_journal_paper_doi 10.1039/b715996j
_journal_year 2008
_chemical_absolute_configuration ad
_chemical_formula_moiety 'C16 H12 Cl N3 S3 Zn'
_chemical_formula_sum 'C16 H12 Cl N3 S3 Zn'
_chemical_formula_weight 443.29
_space_group_IT_number 9
_symmetry_cell_setting monoclinic
_symmetry_space_group_name_Hall 'C -2yc'
_symmetry_space_group_name_H-M 'C 1 c 1'
_audit_creation_method SHELXL-97
_cell_angle_alpha 90.00
_cell_angle_beta 125.120(4)
_cell_angle_gamma 90.00
_cell_formula_units_Z 4
_cell_length_a 15.278(4)
_cell_length_b 9.109(2)
_cell_length_c 15.379(4)
_cell_measurement_reflns_used 3629
_cell_measurement_temperature 193(2)
_cell_measurement_theta_max 27.4835
_cell_measurement_theta_min 4.4017
_cell_volume 1750.6(8)
_computing_cell_refinement CrystalClear
_computing_data_collection 'CrystalClear (Rigaku, 2001)'
_computing_molecular_graphics 'Ortep-3 for Windows (Farrugia, 1997)'
_computing_publication_material SHELXL97
_computing_structure_refinement 'SHELXL-97 (Sheldrick, 1997)'
_computing_structure_solution 'SHELXS-97 (Sheldrick, 1990)'
_diffrn_detector_area_resol_mean 14.6199
_diffrn_measured_fraction_theta_full 0.978
_diffrn_measured_fraction_theta_max 0.978
_diffrn_measurement_device_type 'Rigaku/MSC Mercury CCD'
_diffrn_measurement_method \w
_diffrn_radiation_type MoK\a
_diffrn_radiation_wavelength 0.71070
_diffrn_reflns_av_R_equivalents 0.0269
_diffrn_reflns_limit_h_max 19
_diffrn_reflns_limit_h_min -19
_diffrn_reflns_limit_k_max 10
_diffrn_reflns_limit_k_min -11
_diffrn_reflns_limit_l_max 19
_diffrn_reflns_limit_l_min -19
_diffrn_reflns_number 7566
_diffrn_reflns_theta_full 27.48
_diffrn_reflns_theta_max 27.48
_diffrn_reflns_theta_min 4.47
_exptl_absorpt_coefficient_mu 1.916
_exptl_absorpt_correction_T_max 0.8315
_exptl_absorpt_correction_T_min 0.5705
_exptl_absorpt_correction_type multi-scan
_exptl_crystal_colour Colorless
_exptl_crystal_density_diffrn 1.682
_exptl_crystal_density_method 'not measured'
_exptl_crystal_description Prism
_exptl_crystal_F_000 896
_exptl_crystal_size_max 0.33
_exptl_crystal_size_mid 0.13
_exptl_crystal_size_min 0.10
_refine_diff_density_max 0.576
_refine_diff_density_min -0.421
_refine_diff_density_rms 0.063
_refine_ls_abs_structure_details Flack
_refine_ls_abs_structure_Flack 0.425(17)
_refine_ls_extinction_method none
_refine_ls_goodness_of_fit_ref 1.052
_refine_ls_hydrogen_treatment constr
_refine_ls_matrix_type full
_refine_ls_number_parameters 327
_refine_ls_number_reflns 3447
_refine_ls_number_restraints 29
_refine_ls_restrained_S_all 1.048
_refine_ls_R_factor_all 0.0521
_refine_ls_R_factor_gt 0.0471
_refine_ls_shift/su_max 0.001
_refine_ls_shift/su_mean 0.000
_refine_ls_structure_factor_coef Fsqd
_refine_ls_weighting_details 'calc w=1/[\s^2^(Fo^2^)+(0.0468P)^2^+5.4565P] where P=(Fo^2^+2Fc^2^)/3'
_refine_ls_weighting_scheme calc
_refine_ls_wR_factor_gt 0.1068
_refine_ls_wR_factor_ref 0.1108
_reflns_number_gt 3227
_reflns_number_total 3447
_reflns_threshold_expression >2sigma(I)
_cod_data_source_file b715996j.txt
_cod_data_source_block ZnCltptm
_cod_depositor_comments
;
The following automatic conversions were performed:
'_exptl_absorpt_correction_type' value 'Multi-scan' changed to
'multi-scan' according to
'/home/saulius/struct/CIF-dictionaries/cif_core.dic' dictionary named
'cif_core.dic' version 2.4.1 from 2010-06-29.

Automatic conversion script
Id: cif_fix_enum 1527 2010-12-29 10:47:43Z saulius 
;
_cod_original_sg_symbol_H-M Cc
_cod_database_code 7102947

loop_
_symmetry_equiv_pos_as_xyz
'x, y, z'
'x, -y, z+1/2'
'x+1/2, y+1/2, z'
'x+1/2, -y+1/2, z+1/2'

loop_
_atom_site_label
_atom_site_type_symbol
_atom_site_fract_x
_atom_site_fract_y
_atom_site_fract_z
_atom_site_U_iso_or_equiv
_atom_site_adp_type
_atom_site_occupancy
_atom_site_symmetry_multiplicity
_atom_site_calc_flag
_atom_site_refinement_flags
_atom_site_disorder_assembly
_atom_site_disorder_group
Zn1 Zn 0.11428(5) 0.20858(6) 0.08352(4) 0.02934(17) Uani 0.80 1 d P A 1
S1 S 0.09987(15) 0.2931(2) 0.28222(13) 0.0476(4) Uani 0.80 1 d P A 1
S2 S -0.09937(13) 0.3035(2) 0.06887(14) 0.0467(4) Uani 0.80 1 d P A 1
S3A S -0.0157(10) 0.021(2) 0.1594(14) 0.045(3) Uani 0.40 1 d P A 1
S3B S 0.0127(10) 0.025(2) 0.1857(14) 0.047(3) Uani 0.40 1 d P A 1
N1 N 0.2202(5) 0.3572(6) 0.2110(5) 0.0320(12) Uani 0.80 1 d P A 1
N2 N -0.0149(5) 0.3270(6) -0.0440(5) 0.0378(13) Uani 0.80 1 d P A 1
N3 N 0.0964(5) -0.0247(5) 0.0751(5) 0.0322(11) Uani 0.80 1 d P A 1
Cl1 Cl 0.22007(15) 0.2084(2) 0.01836(15) 0.0481(5) Uani 0.80 1 d P A 1
C1 C 0.0231(6) 0.2066(7) 0.1548(6) 0.0345(16) Uani 0.80 1 d P A 1
C2 C 0.1995(6) 0.3905(7) 0.2820(5) 0.0328(15) Uani 0.80 1 d P A 1
C3 C 0.2549(11) 0.5016(17) 0.3603(9) 0.044(3) Uani 0.80 1 d P A 1
H1 H 0.2386 0.5230 0.4100 0.053 Uiso 0.80 1 calc PR A 1
C4 C 0.3317(8) 0.5753(16) 0.3607(8) 0.054(3) Uani 0.80 1 d P A 1
H2 H 0.3698 0.6516 0.4110 0.065 Uiso 0.80 1 calc PR A 1
C5 C 0.3558(7) 0.5426(10) 0.2903(7) 0.060(2) Uani 0.80 1 d P A 1
H3 H 0.4108 0.5940 0.2919 0.072 Uiso 0.80 1 calc PR A 1
C6 C 0.2991(6) 0.4344(9) 0.2175(7) 0.0460(17) Uani 0.80 1 d P A 1
H4 H 0.3162 0.4121 0.1685 0.055 Uiso 0.80 1 calc PR A 1
C7 C -0.0932(6) 0.3694(7) -0.0363(5) 0.0340(15) Uani 0.80 1 d P A 1
C8 C -0.1733(6) 0.4692(10) -0.1055(8) 0.0479(18) Uani 0.80 1 d P A 1
H5 H -0.2267 0.4994 -0.0960 0.057 Uiso 0.80 1 calc PR A 1
C9 C -0.1710(8) 0.5210(12) -0.1877(7) 0.059(3) Uani 0.80 1 d P A 1
H6 H -0.2232 0.5901 -0.2361 0.071 Uiso 0.80 1 calc PR A 1
C10 C -0.0929(14) 0.473(2) -0.2009(14) 0.061(4) Uani 0.80 1 d P A 1
H7 H -0.0921 0.5071 -0.2589 0.074 Uiso 0.80 1 calc PR A 1
C11 C -0.0167(10) 0.3763(11) -0.1278(7) 0.051(3) Uani 0.80 1 d P A 1
H8 H 0.0366 0.3427 -0.1367 0.061 Uiso 0.80 1 calc PR A 1
C12 C 0.0496(6) -0.0844(8) 0.1166(6) 0.0374(15) Uani 0.80 1 d P A 1
C13 C 0.0361(9) -0.2382(10) 0.1168(8) 0.050(3) Uani 0.80 1 d P A 1
H9 H -0.0011 -0.2787 0.1437 0.060 Uiso 0.80 1 calc PR A 1
C14 C 0.0772(12) -0.3264(15) 0.0779(15) 0.055(4) Uani 0.80 1 d P A 1
H10 H 0.0737 -0.4302 0.0813 0.066 Uiso 0.80 1 calc PR A 1
C15 C 0.1237(10) -0.2628(15) 0.0338(10) 0.062(4) Uani 0.80 1 d P A 1
H11 H 0.1499 -0.3233 0.0032 0.074 Uiso 0.80 1 calc PR A 1
C16 C 0.1335(7) -0.1131(8) 0.0327(6) 0.0467(19) Uani 0.80 1 d P A 1
H12 H 0.1667 -0.0714 0.0019 0.056 Uiso 0.80 1 calc PR A 1
Zn2 Zn 0.03486(19) 0.2126(3) 0.07656(19) 0.0254(5) Uiso 0.20 1 d P B 2
S4 S 0.2504(5) 0.3063(7) 0.0939(5) 0.0407(14) Uiso 0.20 1 d P B 2
S5 S 0.1547(6) 0.0238(8) -0.0062(6) 0.0453(15) Uiso 0.20 1 d P B 2
S6A S 0.0426(13) 0.2825(16) -0.1286(13) 0.025(4) Uiso 0.10 1 d P B 2
S6B S 0.0640(14) 0.3044(19) -0.1104(14) 0.034(5) Uiso 0.10 1 d P B 2
N4 N 0.1653(17) 0.333(2) 0.2025(14) 0.028(4) Uiso 0.20 1 d PD B 2
N5 N 0.0569(18) -0.017(3) 0.0867(17) 0.030(5) Uiso 0.20 1 d PD B 2
N6 N -0.061(2) 0.354(3) -0.047(2) 0.029(6) Uiso 0.20 1 d PD B 2
Cl2 Cl -0.0718(6) 0.2156(8) 0.1402(6) 0.0481(15) Uiso 0.20 1 d P B 2
C17 C 0.1325(19) 0.208(3) 0.0142(19) 0.032(5) Uiso 0.20 1 d P B 2
C18 C 0.249(2) 0.381(3) 0.203(2) 0.022(6) Uiso 0.20 1 d PD B 2
C19 C 0.332(2) 0.476(3) 0.270(2) 0.042(8) Uiso 0.20 1 d PD B 2
H13 H 0.3869 0.5024 0.2624 0.050 Uiso 0.20 1 calc PR B 2
C20 C 0.324(4) 0.530(5) 0.351(4) 0.07(2) Uiso 0.20 1 d PD B 2
H14 H 0.3753 0.5970 0.4021 0.081 Uiso 0.20 1 calc PR B 2
C21 C 0.239(4) 0.480(7) 0.352(5) 0.06(2) Uiso 0.20 1 d PD B 2
H15 H 0.2370 0.5126 0.4090 0.067 Uiso 0.20 1 calc PR B 2
C22 C 0.157(3) 0.387(3) 0.2791(19) 0.036(7) Uiso 0.20 1 d PD B 2
H16 H 0.0991 0.3628 0.2831 0.043 Uiso 0.20 1 calc PR B 2
C23 C 0.104(2) -0.085(3) 0.046(2) 0.033(7) Uiso 0.20 1 d PD B 2
C24 C 0.121(4) -0.235(4) 0.045(4) 0.059(19) Uiso 0.20 1 d PD B 2
H17 H 0.1547 -0.2792 0.0160 0.071 Uiso 0.20 1 calc PR B 2
C25 C 0.080(5) -0.310(7) 0.093(5) 0.044(17) Uiso 0.20 1 d PD B 2
H18 H 0.0831 -0.4139 0.0920 0.053 Uiso 0.20 1 calc PR B 2
C26 C 0.035(3) -0.251(3) 0.142(3) 0.032(9) Uiso 0.20 1 d PD B 2
H19 H 0.0192 -0.3088 0.1833 0.038 Uiso 0.20 1 calc PR B 2
C27 C 0.016(3) -0.102(3) 0.127(3) 0.053(10) Uiso 0.20 1 d PD B 2
H20 H -0.0280 -0.0572 0.1452 0.064 Uiso 0.20 1 calc PR B 2
C28 C -0.042(3) 0.385(5) -0.120(3) 0.039(11) Uiso 0.20 1 d PD B 2
C29 C -0.101(3) 0.491(5) -0.198(4) 0.026(10) Uiso 0.20 1 d PD B 2
H21 H -0.0860 0.5084 -0.2492 0.031 Uiso 0.20 1 calc PR B 2
C30 C -0.181(3) 0.571(4) -0.204(3) 0.037(9) Uiso 0.20 1 d PD B 2
H22 H -0.2188 0.6458 -0.2557 0.045 Uiso 0.20 1 calc PR B 2
C31 C -0.205(3) 0.539(4) -0.131(3) 0.068(11) Uiso 0.20 1 d PD B 2
H23 H -0.2595 0.5881 -0.1312 0.082 Uiso 0.20 1 calc PR B 2
C32 C -0.142(2) 0.430(3) -0.057(2) 0.034(7) Uiso 0.20 1 d PD B 2
H24 H -0.1594 0.4053 -0.0087 0.041 Uiso 0.20 1 calc PR B 2

loop_
_atom_site_aniso_label
_atom_site_aniso_U_11
_atom_site_aniso_U_22
_atom_site_aniso_U_33
_atom_site_aniso_U_23
_atom_site_aniso_U_13
_atom_site_aniso_U_12
Zn1 0.0371(3) 0.0256(3) 0.0385(3) -0.0007(3) 0.0294(3) -0.0011(3)
S1 0.0505(10) 0.0691(12) 0.0388(9) -0.0064(8) 0.0349(9) -0.0040(9)
S2 0.0392(9) 0.0650(11) 0.0490(10) 0.0009(8) 0.0330(8) 0.0080(7)
S3A 0.049(6) 0.042(3) 0.065(7) -0.005(4) 0.045(6) -0.014(5)
S3B 0.052(6) 0.046(3) 0.066(8) 0.005(5) 0.048(6) -0.011(5)
N1 0.026(3) 0.030(3) 0.038(3) -0.002(2) 0.018(3) -0.004(2)
N2 0.045(3) 0.036(3) 0.044(3) -0.006(2) 0.032(3) -0.005(2)
N3 0.033(3) 0.028(2) 0.033(3) 0.000(3) 0.018(3) 0.003(2)
Cl1 0.0626(11) 0.0464(11) 0.0692(13) -0.0062(8) 0.0576(11) -0.0046(7)
C1 0.039(4) 0.043(4) 0.038(4) -0.002(3) 0.031(3) -0.002(3)
C2 0.035(3) 0.033(3) 0.028(4) 0.005(2) 0.016(3) 0.010(3)
C3 0.057(7) 0.040(5) 0.022(4) -0.005(3) 0.015(4) 0.008(4)
C4 0.053(5) 0.049(6) 0.038(5) -0.003(4) 0.013(4) -0.004(4)
C5 0.061(5) 0.059(5) 0.050(5) -0.007(4) 0.027(4) -0.024(4)
C6 0.039(4) 0.045(4) 0.053(5) -0.008(3) 0.026(4) -0.020(3)
C7 0.027(3) 0.028(4) 0.040(4) -0.005(3) 0.015(3) -0.002(3)
C8 0.031(3) 0.044(4) 0.051(5) -0.001(4) 0.014(4) 0.004(3)
C9 0.047(5) 0.047(5) 0.044(5) 0.006(4) 0.004(4) -0.008(4)
C10 0.060(7) 0.070(9) 0.042(6) 0.011(5) 0.022(5) -0.016(5)
C11 0.064(7) 0.052(5) 0.034(4) 0.001(3) 0.027(5) -0.014(5)
C12 0.039(4) 0.030(4) 0.036(4) 0.004(3) 0.017(3) -0.004(3)
C13 0.055(5) 0.039(5) 0.039(5) 0.014(3) 0.017(4) -0.005(3)
C14 0.053(6) 0.024(4) 0.045(6) 0.000(4) 0.003(4) -0.003(3)
C15 0.071(7) 0.037(4) 0.043(6) -0.008(4) 0.013(5) -0.004(4)
C16 0.064(5) 0.030(4) 0.047(4) -0.004(3) 0.032(4) 0.001(3)

loop_
_atom_type_symbol
_atom_type_description
_atom_type_scat_dispersion_real
_atom_type_scat_dispersion_imag
_atom_type_scat_source
C C 0.0033 0.0016 'International Tables Vol C Tables 4.2.6.8 and 6.1.1.4'
H H 0.0000 0.0000 'International Tables Vol C Tables 4.2.6.8 and 6.1.1.4'
N N 0.0061 0.0033 'International Tables Vol C Tables 4.2.6.8 and 6.1.1.4'
S S 0.1246 0.1234 'International Tables Vol C Tables 4.2.6.8 and 6.1.1.4'
Cl Cl 0.1484 0.1585 'International Tables Vol C Tables 4.2.6.8 and 6.1.1.4'
Zn Zn 0.2839 1.4301 'International Tables Vol C Tables 4.2.6.8 and 6.1.1.4'

loop_
_geom_angle_atom_site_label_1
_geom_angle_atom_site_label_2
_geom_angle_atom_site_label_3
_geom_angle
_geom_angle_site_symmetry_1
_geom_angle_site_symmetry_3
_geom_angle_publ_flag
N2 Zn1 N3 115.7(2) . . ?
N2 Zn1 N1 109.6(2) . . ?
N3 Zn1 N1 133.1(2) . . ?
N2 Zn1 C1 86.9(3) . . ?
N3 Zn1 C1 85.8(3) . . ?
N1 Zn1 C1 84.9(3) . . ?
N2 Zn1 Cl1 96.28(19) . . ?
N3 Zn1 Cl1 94.0(2) . . ?
N1 Zn1 Cl1 92.8(2) . . ?
C1 Zn1 Cl1 176.6(2) . . ?
C2 S1 C1 104.0(3) . . ?
C7 S2 C1 105.0(4) . . ?
C12 S3A C1 103.1(10) . . ?
C1 S3B C12 105.0(11) . . ?
C2 N1 C6 116.3(7) . . ?
C2 N1 Zn1 118.7(5) . . ?
C6 N1 Zn1 124.5(6) . . ?
C7 N2 C11 117.8(8) . . ?
C7 N2 Zn1 118.4(5) . . ?
C11 N2 Zn1 123.5(7) . . ?
C12 N3 C16 118.9(6) . . ?
C12 N3 Zn1 117.8(5) . . ?
C16 N3 Zn1 123.2(5) . . ?
S3B C1 S2 116.6(6) . . ?
S3B C1 S1 102.9(7) . . ?
S2 C1 S1 109.9(4) . . ?
S3B C1 S3A 12.5(9) . . ?
S2 C1 S3A 105.3(6) . . ?
S1 C1 S3A 113.1(7) . . ?
S3B C1 Zn1 108.8(7) . . ?
S2 C1 Zn1 108.7(3) . . ?
S1 C1 Zn1 109.7(3) . . ?
S3A C1 Zn1 110.0(7) . . ?
N1 C2 C3 123.3(8) . . ?
N1 C2 S1 119.9(5) . . ?
C3 C2 S1 116.8(7) . . ?
C4 C3 C2 116.8(10) . . ?
C4 C3 H1 121.6 . . ?
C2 C3 H1 121.6 . . ?
C3 C4 C5 121.3(11) . . ?
C3 C4 H2 119.3 . . ?
C5 C4 H2 119.3 . . ?
C4 C5 C6 118.5(9) . . ?
C4 C5 H3 120.8 . . ?
C6 C5 H3 120.8 . . ?
N1 C6 C5 123.8(8) . . ?
N1 C6 H4 118.1 . . ?
C5 C6 H4 118.1 . . ?
N2 C7 C8 124.0(8) . . ?
N2 C7 S2 120.4(5) . . ?
C8 C7 S2 115.6(8) . . ?
C9 C8 C7 116.9(8) . . ?
C9 C8 H5 121.6 . . ?
C7 C8 H5 121.6 . . ?
C8 C9 C10 120.5(11) . . ?
C8 C9 H6 119.8 . . ?
C10 C9 H6 119.8 . . ?
C11 C10 C9 118.4(15) . . ?
C11 C10 H7 120.8 . . ?
C9 C10 H7 120.8 . . ?
N2 C11 C10 122.4(14) . . ?
N2 C11 H8 118.8 . . ?
C10 C11 H8 118.8 . . ?
N3 C12 C13 121.9(8) . . ?
N3 C12 S3A 122.4(9) . . ?
C13 C12 S3A 115.2(10) . . ?
N3 C12 S3B 120.5(8) . . ?
C13 C12 S3B 117.4(10) . . ?
S3A C12 S3B 12.7(8) . . ?
C14 C13 C12 118.9(11) . . ?
C14 C13 H9 120.6 . . ?
C12 C13 H9 120.6 . . ?
C13 C14 C15 118.4(13) . . ?
C13 C14 H10 120.8 . . ?
C15 C14 H10 120.8 . . ?
C14 C15 C16 121.4(16) . . ?
C14 C15 H11 119.3 . . ?
C16 C15 H11 119.3 . . ?
N3 C16 C15 120.4(10) . . ?
N3 C16 H12 119.8 . . ?
C15 C16 H12 119.8 . . ?
N6 Zn2 N5 133.7(9) . . ?
N6 Zn2 N4 108.2(8) . . ?
N5 Zn2 N4 114.9(7) . . ?
N6 Zn2 C17 84.8(10) . . ?
N5 Zn2 C17 83.9(10) . . ?
N4 Zn2 C17 83.7(8) . . ?
N6 Zn2 Cl2 94.8(8) . . ?
N5 Zn2 Cl2 95.8(8) . . ?
N4 Zn2 Cl2 97.3(6) . . ?
C17 Zn2 Cl2 179.0(7) . . ?
C17 S4 C18 106.4(12) . . ?
C23 S5 C17 106.3(13) . . ?
C28 S6A C17 100.7(16) . . ?
C28 S6B C17 104.3(16) . . ?
C22 N4 C18 117(2) . . ?
C22 N4 Zn2 118.5(19) . . ?
C18 N4 Zn2 124.0(17) . . ?
C23 N5 C27 118(3) . . ?
C23 N5 Zn2 122(2) . . ?
C27 N5 Zn2 120.1(19) . . ?
C32 N6 C28 115(3) . . ?
C32 N6 Zn2 123(2) . . ?
C28 N6 Zn2 122(3) . . ?
S4 C17 S5 112.7(13) . . ?
S4 C17 S6B 103.4(13) . . ?
S5 C17 S6B 109.0(13) . . ?
S4 C17 S6A 113.2(13) . . ?
S5 C17 S6A 102.4(12) . . ?
S6B C17 S6A 10.0(7) . . ?
S4 C17 Zn2 112.0(12) . . ?
S5 C17 Zn2 110.0(12) . . ?
S6B C17 Zn2 109.4(12) . . ?
S6A C17 Zn2 106.0(11) . . ?
N4 C18 C19 131(2) . . ?
N4 C18 S4 113(2) . . ?
C19 C18 S4 115.7(19) . . ?
C18 C19 C20 112(3) . . ?
C18 C19 H13 123.8 . . ?
C20 C19 H13 123.8 . . ?
C19 C20 C21 117(5) . . ?
C19 C20 H14 121.6 . . ?
C21 C20 H14 121.6 . . ?
C22 C21 C20 127(6) . . ?
C22 C21 H15 116.3 . . ?
C20 C21 H15 116.3 . . ?
N4 C22 C21 116(4) . . ?
N4 C22 H16 122.2 . . ?
C21 C22 H16 122.2 . . ?
N5 C23 C24 127(3) . . ?
N5 C23 S5 118(2) . . ?
C24 C23 S5 116(3) . . ?
C25 C24 C23 110(5) . . ?
C25 C24 H17 125.1 . . ?
C23 C24 H17 125.1 . . ?
C26 C25 C24 128(6) . . ?
C26 C25 H18 116.0 . . ?
C24 C25 H18 116.0 . . ?
C27 C26 C25 114(4) . . ?
C27 C26 H19 123.0 . . ?
C25 C26 H19 123.0 . . ?
N5 C27 C26 122(3) . . ?
N5 C27 H20 119.0 . . ?
C26 C27 H20 119.0 . . ?
N6 C28 C29 121(4) . . ?
N6 C28 S6A 120(3) . . ?
C29 C28 S6A 118(2) . . ?
N6 C28 S6B 119(3) . . ?
C29 C28 S6B 119(2) . . ?
S6A C28 S6B 11.8(8) . . ?
C30 C29 C28 122(4) . . ?
C30 C29 H21 118.8 . . ?
C28 C29 H21 118.8 . . ?
C29 C30 C31 118(4) . . ?
C29 C30 H22 121.2 . . ?
C31 C30 H22 121.2 . . ?
C32 C31 C30 116(3) . . ?
C32 C31 H23 122.1 . . ?
C30 C31 H23 122.1 . . ?
N6 C32 C31 128(3) . . ?
N6 C32 H24 116.0 . . ?
C31 C32 H24 116.0 . . ?

loop_
_geom_bond_atom_site_label_1
_geom_bond_atom_site_label_2
_geom_bond_distance
_geom_bond_site_symmetry_2
_geom_bond_publ_flag
Zn1 N2 2.111(7) . ?
Zn1 N3 2.137(5) . ?
Zn1 N1 2.155(6) . ?
Zn1 C1 2.213(6) . ?
Zn1 Cl1 2.3410(17) . ?
S1 C2 1.763(8) . ?
S1 C1 1.787(7) . ?
S2 C7 1.778(9) . ?
S2 C1 1.784(8) . ?
S3A C12 1.76(2) . ?
S3A C1 1.80(2) . ?
S3B C1 1.75(2) . ?
S3B C12 1.77(2) . ?
N1 C2 1.335(10) . ?
N1 C6 1.349(8) . ?
N2 C7 1.326(10) . ?
N2 C11 1.350(10) . ?
N3 C12 1.319(10) . ?
N3 C16 1.349(9) . ?
C2 C3 1.421(15) . ?
C3 C4 1.350(16) . ?
C3 H1 0.9500 . ?
C4 C5 1.361(13) . ?
C4 H2 0.9500 . ?
C5 C6 1.363(11) . ?
C5 H3 0.9500 . ?
C6 H4 0.9500 . ?
C7 C8 1.399(11) . ?
C8 C9 1.368(13) . ?
C8 H5 0.9500 . ?
C9 C10 1.390(17) . ?
C9 H6 0.9500 . ?
C10 C11 1.377(16) . ?
C10 H7 0.9500 . ?
C11 H8 0.9500 . ?
C12 C13 1.416(11) . ?
C13 C14 1.352(16) . ?
C13 H9 0.9500 . ?
C14 C15 1.361(15) . ?
C14 H10 0.9500 . ?
C15 C16 1.374(15) . ?
C15 H11 0.9500 . ?
C16 H12 0.9500 . ?
Zn2 N6 2.05(3) . ?
Zn2 N5 2.11(2) . ?
Zn2 N4 2.12(2) . ?
Zn2 C17 2.19(2) . ?
Zn2 Cl2 2.334(7) . ?
S4 C17 1.73(2) . ?
S4 C18 1.82(3) . ?
S5 C23 1.71(3) . ?
S5 C17 1.78(2) . ?
S6A C28 1.65(4) . ?
S6A C17 1.92(3) . ?
S6B C28 1.70(4) . ?
S6B C17 1.80(3) . ?
N4 C22 1.344(10) . ?
N4 C18 1.345(10) . ?
N5 C23 1.347(10) . ?
N5 C27 1.350(10) . ?
N6 C32 1.349(10) . ?
N6 C28 1.350(10) . ?
C18 C19 1.388(10) . ?
C19 C20 1.389(10) . ?
C19 H13 0.9500 . ?
C20 C21 1.390(10) . ?
C20 H14 0.9500 . ?
C21 C22 1.386(10) . ?
C21 H15 0.9500 . ?
C22 H16 0.9500 . ?
C23 C24 1.391(10) . ?
C24 C25 1.390(10) . ?
C24 H17 0.9500 . ?
C25 C26 1.388(10) . ?
C25 H18 0.9500 . ?
C26 C27 1.387(10) . ?
C26 H19 0.9500 . ?
C27 H20 0.9500 . ?
C28 C29 1.390(10) . ?
C29 C30 1.387(10) . ?
C29 H21 0.9500 . ?
C30 C31 1.391(10) . ?
C30 H22 0.9500 . ?
C31 C32 1.389(10) . ?
C31 H23 0.9500 . ?
C32 H24 0.9500 . ?

loop_
_geom_torsion_atom_site_label_1
_geom_torsion_atom_site_label_2
_geom_torsion_atom_site_label_3
_geom_torsion_atom_site_label_4
_geom_torsion
_geom_torsion_site_symmetry_1
_geom_torsion_site_symmetry_2
_geom_torsion_site_symmetry_3
_geom_torsion_site_symmetry_4
_geom_torsion_publ_flag
N2 Zn1 N1 C2 86.4(5) . . . . ?
N3 Zn1 N1 C2 -77.9(6) . . . . ?
C1 Zn1 N1 C2 1.5(5) . . . . ?
Cl1 Zn1 N1 C2 -175.9(4) . . . . ?
N2 Zn1 N1 C6 -84.9(6) . . . . ?
N3 Zn1 N1 C6 110.8(6) . . . . ?
C1 Zn1 N1 C6 -169.7(6) . . . . ?
Cl1 Zn1 N1 C6 12.8(6) . . . . ?
N3 Zn1 N2 C7 89.9(5) . . . . ?
N1 Zn1 N2 C7 -77.4(5) . . . . ?
C1 Zn1 N2 C7 6.1(5) . . . . ?
Cl1 Zn1 N2 C7 -172.6(4) . . . . ?
N3 Zn1 N2 C11 -97.8(6) . . . . ?
N1 Zn1 N2 C11 94.9(6) . . . . ?
C1 Zn1 N2 C11 178.4(6) . . . . ?
Cl1 Zn1 N2 C11 -0.3(6) . . . . ?
N2 Zn1 N3 C12 -88.6(5) . . . . ?
N1 Zn1 N3 C12 75.0(6) . . . . ?
C1 Zn1 N3 C12 -4.1(5) . . . . ?
Cl1 Zn1 N3 C12 172.5(4) . . . . ?
N2 Zn1 N3 C16 93.5(5) . . . . ?
N1 Zn1 N3 C16 -102.9(6) . . . . ?
C1 Zn1 N3 C16 178.1(5) . . . . ?
Cl1 Zn1 N3 C16 -5.4(5) . . . . ?
C12 S3B C1 S2 108.8(7) . . . . ?
C12 S3B C1 S1 -130.8(6) . . . . ?
C12 S3B C1 S3A 83(6) . . . . ?
C12 S3B C1 Zn1 -14.5(8) . . . . ?
C7 S2 C1 S3B -126.2(9) . . . . ?
C7 S2 C1 S1 117.2(4) . . . . ?
C7 S2 C1 S3A -120.6(8) . . . . ?
C7 S2 C1 Zn1 -2.8(4) . . . . ?
C2 S1 C1 S3B 132.1(7) . . . . ?
C2 S1 C1 S2 -103.1(4) . . . . ?
C2 S1 C1 S3A 139.6(7) . . . . ?
C2 S1 C1 Zn1 16.4(4) . . . . ?
C12 S3A C1 S3B -81(6) . . . . ?
C12 S3A C1 S2 123.0(6) . . . . ?
C12 S3A C1 S1 -116.9(8) . . . . ?
C12 S3A C1 Zn1 6.1(9) . . . . ?
N2 Zn1 C1 S3B 127.1(6) . . . . ?
N3 Zn1 C1 S3B 11.0(6) . . . . ?
N1 Zn1 C1 S3B -122.9(6) . . . . ?
Cl1 Zn1 C1 S3B -75(3) . . . . ?
N2 Zn1 C1 S2 -0.8(3) . . . . ?
N3 Zn1 C1 S2 -116.9(3) . . . . ?
N1 Zn1 C1 S2 109.2(3) . . . . ?
Cl1 Zn1 C1 S2 157(3) . . . . ?
N2 Zn1 C1 S1 -121.0(4) . . . . ?
N3 Zn1 C1 S1 122.9(3) . . . . ?
N1 Zn1 C1 S1 -11.0(3) . . . . ?
Cl1 Zn1 C1 S1 37(3) . . . . ?
N2 Zn1 C1 S3A 113.9(6) . . . . ?
N3 Zn1 C1 S3A -2.1(6) . . . . ?
N1 Zn1 C1 S3A -136.1(6) . . . . ?
Cl1 Zn1 C1 S3A -88(3) . . . . ?
C6 N1 C2 C3 0.8(11) . . . . ?
Zn1 N1 C2 C3 -171.2(7) . . . . ?
C6 N1 C2 S1 -178.6(5) . . . . ?
Zn1 N1 C2 S1 9.4(7) . . . . ?
C1 S1 C2 N1 -17.2(6) . . . . ?
C1 S1 C2 C3 163.3(7) . . . . ?
N1 C2 C3 C4 0.1(14) . . . . ?
S1 C2 C3 C4 179.5(8) . . . . ?
C2 C3 C4 C5 -1.0(16) . . . . ?
C3 C4 C5 C6 1.0(16) . . . . ?
C2 N1 C6 C5 -0.8(11) . . . . ?
Zn1 N1 C6 C5 170.6(6) . . . . ?
C4 C5 C6 N1 -0.1(14) . . . . ?
C11 N2 C7 C8 -4.3(10) . . . . ?
Zn1 N2 C7 C8 168.5(5) . . . . ?
C11 N2 C7 S2 177.5(6) . . . . ?
Zn1 N2 C7 S2 -9.7(7) . . . . ?
C1 S2 C7 N2 8.1(6) . . . . ?
C1 S2 C7 C8 -170.2(5) . . . . ?
N2 C7 C8 C9 2.2(10) . . . . ?
S2 C7 C8 C9 -179.6(6) . . . . ?
C7 C8 C9 C10 0.9(14) . . . . ?
C8 C9 C10 C11 -1.7(19) . . . . ?
C7 N2 C11 C10 3.4(12) . . . . ?
Zn1 N2 C11 C10 -168.9(9) . . . . ?
C9 C10 C11 N2 -0.5(17) . . . . ?
C16 N3 C12 C13 -0.7(10) . . . . ?
Zn1 N3 C12 C13 -178.7(6) . . . . ?
C16 N3 C12 S3A -172.2(7) . . . . ?
Zn1 N3 C12 S3A 9.9(9) . . . . ?
C16 N3 C12 S3B 173.1(7) . . . . ?
Zn1 N3 C12 S3B -4.8(9) . . . . ?
C1 S3A C12 N3 -10.5(11) . . . . ?
C1 S3A C12 C13 177.5(7) . . . . ?
C1 S3A C12 S3B 75(6) . . . . ?
C1 S3B C12 N3 13.3(11) . . . . ?
C1 S3B C12 C13 -172.6(7) . . . . ?
C1 S3B C12 S3A -89(6) . . . . ?
N3 C12 C13 C14 3.3(14) . . . . ?
S3A C12 C13 C14 175.3(11) . . . . ?
S3B C12 C13 C14 -170.8(11) . . . . ?
C12 C13 C14 C15 -4.3(18) . . . . ?
C13 C14 C15 C16 2.9(18) . . . . ?
C12 N3 C16 C15 -0.7(10) . . . . ?
Zn1 N3 C16 C15 177.1(6) . . . . ?
C14 C15 C16 N3 -0.4(14) . . . . ?
N6 Zn2 N4 C22 94.0(19) . . . . ?
N5 Zn2 N4 C22 -103.4(18) . . . . ?
C17 Zn2 N4 C22 176.3(18) . . . . ?
Cl2 Zn2 N4 C22 -3.5(17) . . . . ?
N6 Zn2 N4 C18 -75.0(18) . . . . ?
N5 Zn2 N4 C18 87.7(17) . . . . ?
C17 Zn2 N4 C18 7.4(15) . . . . ?
Cl2 Zn2 N4 C18 -172.4(14) . . . . ?
N6 Zn2 N5 C23 69(2) . . . . ?
N4 Zn2 N5 C23 -87.5(18) . . . . ?
C17 Zn2 N5 C23 -7.4(18) . . . . ?
Cl2 Zn2 N5 C23 171.7(17) . . . . ?
N6 Zn2 N5 C27 -105(2) . . . . ?
N4 Zn2 N5 C27 98(2) . . . . ?
C17 Zn2 N5 C27 178(2) . . . . ?
Cl2 Zn2 N5 C27 -3(2) . . . . ?
N5 Zn2 N6 C32 113(2) . . . . ?
N4 Zn2 N6 C32 -89(2) . . . . ?
C17 Zn2 N6 C32 -171(2) . . . . ?
Cl2 Zn2 N6 C32 10(2) . . . . ?
N5 Zn2 N6 C28 -72(3) . . . . ?
N4 Zn2 N6 C28 87(2) . . . . ?
C17 Zn2 N6 C28 5(2) . . . . ?
Cl2 Zn2 N6 C28 -174(2) . . . . ?
C18 S4 C17 S5 -125.2(13) . . . . ?
C18 S4 C17 S6B 117.2(13) . . . . ?
C18 S4 C17 S6A 119.2(13) . . . . ?
C18 S4 C17 Zn2 -0.6(14) . . . . ?
C23 S5 C17 S4 118.6(15) . . . . ?
C23 S5 C17 S6B -127.2(15) . . . . ?
C23 S5 C17 S6A -119.4(13) . . . . ?
C23 S5 C17 Zn2 -7.1(16) . . . . ?
C28 S6B C17 S4 -110.5(18) . . . . ?
C28 S6B C17 S5 129.3(18) . . . . ?
C28 S6B C17 S6A 80(5) . . . . ?
C28 S6B C17 Zn2 9(2) . . . . ?
C28 S6A C17 S4 -97.6(19) . . . . ?
C28 S6A C17 S5 140.8(17) . . . . ?
C28 S6A C17 S6B -86(5) . . . . ?
C28 S6A C17 Zn2 25.6(18) . . . . ?
N6 Zn2 C17 S4 106.4(13) . . . . ?
N5 Zn2 C17 S4 -118.6(13) . . . . ?
N4 Zn2 C17 S4 -2.6(11) . . . . ?
Cl2 Zn2 C17 S4 168(38) . . . . ?
N6 Zn2 C17 S5 -127.5(13) . . . . ?
N5 Zn2 C17 S5 7.5(11) . . . . ?
N4 Zn2 C17 S5 123.5(12) . . . . ?
Cl2 Zn2 C17 S5 -66(39) . . . . ?
N6 Zn2 C17 S6B -7.7(13) . . . . ?
N5 Zn2 C17 S6B 127.3(13) . . . . ?
N4 Zn2 C17 S6B -116.8(13) . . . . ?
Cl2 Zn2 C17 S6B 53(39) . . . . ?
N6 Zn2 C17 S6A -17.5(12) . . . . ?
N5 Zn2 C17 S6A 117.5(12) . . . . ?
N4 Zn2 C17 S6A -126.6(12) . . . . ?
Cl2 Zn2 C17 S6A 44(39) . . . . ?
C22 N4 C18 C19 1(2) . . . . ?
Zn2 N4 C18 C19 169.9(17) . . . . ?
C22 N4 C18 S4 -178.3(18) . . . . ?
Zn2 N4 C18 S4 -9.2(19) . . . . ?
C17 S4 C18 N4 5.7(17) . . . . ?
C17 S4 C18 C19 -173.5(15) . . . . ?
N4 C18 C19 C20 0(3) . . . . ?
S4 C18 C19 C20 179(3) . . . . ?
C18 C19 C20 C21 1(5) . . . . ?
C19 C20 C21 C22 -3(9) . . . . ?
C18 N4 C22 C21 -3(5) . . . . ?
Zn2 N4 C22 C21 -172(4) . . . . ?
C20 C21 C22 N4 4(8) . . . . ?
C27 N5 C23 C24 -3(2) . . . . ?
Zn2 N5 C23 C24 -178(2) . . . . ?
C27 N5 C23 S5 179(2) . . . . ?
Zn2 N5 C23 S5 4(3) . . . . ?
C17 S5 C23 N5 2(2) . . . . ?
C17 S5 C23 C24 -175.5(18) . . . . ?
N5 C23 C24 C25 0(3) . . . . ?
S5 C23 C24 C25 178(3) . . . . ?
C23 C24 C25 C26 -4(6) . . . . ?
C24 C25 C26 C27 10(7) . . . . ?
C23 N5 C27 C26 10(4) . . . . ?
Zn2 N5 C27 C26 -175(3) . . . . ?
C25 C26 C27 N5 -13(5) . . . . ?
C32 N6 C28 C29 2(2) . . . . ?
Zn2 N6 C28 C29 -174(2) . . . . ?
C32 N6 C28 S6A -170(3) . . . . ?
Zn2 N6 C28 S6A 14(4) . . . . ?
C32 N6 C28 S6B 176(3) . . . . ?
Zn2 N6 C28 S6B 0(4) . . . . ?
C17 S6A C28 N6 -26(3) . . . . ?
C17 S6A C28 C29 162.0(17) . . . . ?
C17 S6A C28 S6B 64(5) . . . . ?
C17 S6B C28 N6 -6(3) . . . . ?
C17 S6B C28 C29 168.2(17) . . . . ?
C17 S6B C28 S6A -104(5) . . . . ?
N6 C28 C29 C30 1(3) . . . . ?
S6A C28 C29 C30 173(4) . . . . ?
S6B C28 C29 C30 -173(4) . . . . ?
C28 C29 C30 C31 -3(5) . . . . ?
C29 C30 C31 C32 1(5) . . . . ?
C28 N6 C32 C31 -3(4) . . . . ?
Zn2 N6 C32 C31 173(3) . . . . ?
C30 C31 C32 N6 2(5) . . . . ?
